data_1504751
loop_
_publ_author_name
'Esmieu, William R.'
'Worden, Stephen M.'
'Catterick, David'
'Wilson, Claire'
'Hayes, Christopher J.'

_publ_section_title
;
 A formal synthesis of (-)-cephalotaxine.
;
_journal_issue 14
_journal_name_full 'Organic letters'
_journal_page_first 3045
_journal_page_last 3048
_journal_paper_doi 10.1021/ol8010166
_journal_volume 10
_journal_year 2008
_chemical_absolute_configuration syn
_chemical_formula_moiety 'C18 H21 N O3'
_chemical_formula_sum 'C18 H21 N O3'
_chemical_formula_weight 299.36
_chemical_name_systematic
; 
 ? 
;
_space_group_IT_number 4
_symmetry_cell_setting monoclinic
_symmetry_space_group_name_Hall 'P 2yb'
_symmetry_space_group_name_H-M 'P 1 21 1'
_atom_sites_solution_hydrogens geom
_atom_sites_solution_primary direct
_atom_sites_solution_secondary difmap
_audit_creation_method SHELXL-97
_cell_angle_alpha 90.00
_cell_angle_beta 105.841(2)
_cell_angle_gamma 90.00
_cell_formula_units_Z 2
_cell_length_a 7.6125(7)
_cell_length_b 8.1308(7)
_cell_length_c 12.5485(11)
_cell_measurement_reflns_used 3559
_cell_measurement_temperature 150(2)
_cell_measurement_theta_max 27.45
_cell_measurement_theta_min 2.8
_cell_volume 747.20(11)
_computing_cell_refinement 'Bruker SAINT version 6.36A (Bruker, 2000)'
_computing_data_collection 'Bruker SMART version 5.625 (Bruker, 2001)'
_computing_data_reduction 'Bruker SAINT; SHELXTL (Sheldrick, 2008)'
_computing_publication_material 'enCIFer (Allen et al., 2004); PLATON (Spek, 2003)'
_computing_structure_refinement 'SHELXL97 (Sheldrick, 2008)'
_computing_structure_solution 'SHELXS97 (Sheldrick, 2008)'
_diffrn_ambient_temperature 150(2)
_diffrn_measured_fraction_theta_full 0.986
_diffrn_measured_fraction_theta_max 0.986
_diffrn_measurement_device_type 'Bruker SMART APEX CCD area detector'
_diffrn_measurement_method \w
_diffrn_radiation_monochromator graphite
_diffrn_radiation_source 'sealed tube'
_diffrn_radiation_type MoK\a
_diffrn_radiation_wavelength 0.71073
_diffrn_reflns_av_R_equivalents 0.035
_diffrn_reflns_av_sigmaI/netI 0.015
_diffrn_reflns_limit_h_max 9
_diffrn_reflns_limit_h_min -9
_diffrn_reflns_limit_k_max 10
_diffrn_reflns_limit_k_min -10
_diffrn_reflns_limit_l_max 16
_diffrn_reflns_limit_l_min -13
_diffrn_reflns_number 4629
_diffrn_reflns_theta_full 27.47
_diffrn_reflns_theta_max 27.47
_diffrn_reflns_theta_min 2.83
_diffrn_standards_decay_% 0
_diffrn_standards_number 0
_exptl_absorpt_coefficient_mu 0.090
_exptl_absorpt_correction_type none
_exptl_crystal_colour colourless
_exptl_crystal_density_diffrn 1.331
_exptl_crystal_density_method 'not measured'
_exptl_crystal_description block
_exptl_crystal_F_000 320
_exptl_crystal_size_max 0.52
_exptl_crystal_size_mid 0.36
_exptl_crystal_size_min 0.27
_refine_diff_density_max 0.27
_refine_diff_density_min -0.17
_refine_diff_density_rms 0.04
_refine_ls_extinction_method none
_refine_ls_goodness_of_fit_ref 1.05
_refine_ls_hydrogen_treatment constr
_refine_ls_matrix_type full
_refine_ls_number_parameters 199
_refine_ls_number_reflns 1815
_refine_ls_number_restraints 1
_refine_ls_restrained_S_all 1.05
_refine_ls_R_factor_all 0.0345
_refine_ls_R_factor_gt 0.0335
_refine_ls_shift/su_max 0.000
_refine_ls_shift/su_mean 0.000
_refine_ls_structure_factor_coef Fsqd
_refine_ls_weighting_details 'calc w=1/[\s^2^(Fo^2^)+(0.0776P)^2^+0.0071P] where P=(Fo^2^+2Fc^2^)/3'
_refine_ls_weighting_scheme calc
_refine_ls_wR_factor_gt 0.0926
_refine_ls_wR_factor_ref 0.0936
_reflns_number_gt 1746
_reflns_number_total 1815
_reflns_threshold_expression I>2\s(I)
_cod_data_source_file ol8010166-file002.cif
_cod_data_source_block epoazu
_cod_depositor_comments
;
The following automatic conversions were performed:

'_symmetry_cell_setting' value 'Monoclinic' changed to 'monoclinic'
according to /home/saulius/struct/CIF-dictionaries/cif_core.dic
dictionary named 'cif_core.dic' version 2.4.1 from 2010-06-29.

Automatic conversion script
Id: cif_fix_values 1715 2011-07-08 13:25:40Z adriana 
;
_cod_original_sg_symbol_H-M 'P 21'
_cod_database_code 1504751

loop_
_symmetry_equiv_pos_as_xyz
'x, y, z'
'-x, y+1/2, -z'

loop_
_atom_site_label
_atom_site_type_symbol
_atom_site_fract_x
_atom_site_fract_y
_atom_site_fract_z
_atom_site_U_iso_or_equiv
_atom_site_adp_type
_atom_site_occupancy
_atom_site_symmetry_multiplicity
_atom_site_calc_flag
_atom_site_refinement_flags
O1 O 0.39364(19) -0.05544(17) 0.62246(11) 0.0362(3) Uani 1 1 d .
C2 C 0.5591(3) -0.0725(3) 0.58911(15) 0.0368(4) Uani 1 1 d .
H2A H 0.6162 -0.1805 0.6134 0.044 Uiso 1 1 calc R
H2B H 0.5317 -0.0662 0.5074 0.044 Uiso 1 1 calc R
O3 O 0.68044(19) 0.05658(19) 0.63859(11) 0.0358(3) Uani 1 1 d .
C4 C 0.5703(2) 0.1707(2) 0.67108(12) 0.0249(3) Uani 1 1 d .
C5 C 0.6166(2) 0.3252(2) 0.71368(12) 0.0236(3) Uani 1 1 d .
H5A H 0.7348 0.3694 0.7210 0.028 Uiso 1 1 calc R
C6 C 0.4822(2) 0.4156(2) 0.74608(12) 0.0205(3) Uani 1 1 d .
C7 C 0.3085(2) 0.34974(19) 0.73502(12) 0.0198(3) Uani 1 1 d .
C8 C 0.2662(2) 0.1901(2) 0.69192(12) 0.0229(3) Uani 1 1 d .
H8A H 0.1492 0.1431 0.6846 0.028 Uiso 1 1 calc R
C9 C 0.4002(2) 0.1043(2) 0.66072(13) 0.0251(3) Uani 1 1 d .
C10 C 0.5276(2) 0.5835(2) 0.79749(13) 0.0229(3) Uani 1 1 d .
H10A H 0.4303 0.6620 0.7610 0.027 Uiso 1 1 calc R
H10B H 0.6436 0.6223 0.7849 0.027 Uiso 1 1 calc R
C11 C 0.5460(2) 0.5806(2) 0.92199(12) 0.0235(3) Uani 1 1 d .
H11A H 0.6619 0.5253 0.9602 0.028 Uiso 1 1 calc R
H11B H 0.5529 0.6953 0.9494 0.028 Uiso 1 1 calc R
N12 N 0.39577(18) 0.49692(17) 0.95118(10) 0.0208(3) Uani 1 1 d .
C13 C 0.3971(2) 0.5354(2) 1.06621(12) 0.0258(4) Uani 1 1 d .
H13A H 0.4257 0.6531 1.0826 0.031 Uiso 1 1 calc R
H13B H 0.4893 0.4679 1.1190 0.031 Uiso 1 1 calc R
C14 C 0.2041(2) 0.4950(3) 1.07470(13) 0.0312(4) Uani 1 1 d .
H14A H 0.2068 0.4022 1.1261 0.037 Uiso 1 1 calc R
H14B H 0.1481 0.5917 1.1005 0.037 Uiso 1 1 calc R
C15 C 0.0997(2) 0.4486(2) 0.95601(13) 0.0270(4) Uani 1 1 d .
H15A H -0.0268 0.4913 0.9374 0.032 Uiso 1 1 calc R
H15B H 0.0957 0.3277 0.9462 0.032 Uiso 1 1 calc R
C16 C 0.2080(2) 0.5294(2) 0.88339(12) 0.0210(3) Uani 1 1 d .
C17 C 0.1596(2) 0.4475(2) 0.76501(12) 0.0200(3) Uani 1 1 d .
H17A H 0.0586 0.3679 0.7630 0.024 Uiso 1 1 calc R
C18 C 0.0759(2) 0.5845(2) 0.68404(13) 0.0243(3) Uani 1 1 d .
C19 C 0.0727(2) 0.7384(2) 0.74388(14) 0.0264(3) Uani 1 1 d .
H19A H 0.0833 0.8458 0.7073 0.032 Uiso 1 1 calc R
C20 C 0.1627(2) 0.7168(2) 0.86502(14) 0.0266(3) Uani 1 1 d .
H20A H 0.0797 0.7521 0.9092 0.032 Uiso 1 1 calc R
H20B H 0.2759 0.7831 0.8877 0.032 Uiso 1 1 calc R
C21 C 0.0700(3) 0.5754(3) 0.56353(13) 0.0368(4) Uani 1 1 d .
H21A H 0.0113 0.6745 0.5255 0.055 Uiso 1 1 calc R
H21B H 0.0003 0.4782 0.5302 0.055 Uiso 1 1 calc R
H21C H 0.1947 0.5675 0.5563 0.055 Uiso 1 1 calc R
O22 O -0.09238(16) 0.64128(17) 0.70604(10) 0.0300(3) Uani 1 1 d .

loop_
_atom_site_aniso_label
_atom_site_aniso_U_11
_atom_site_aniso_U_22
_atom_site_aniso_U_33
_atom_site_aniso_U_23
_atom_site_aniso_U_13
_atom_site_aniso_U_12
O1 0.0445(8) 0.0261(7) 0.0396(7) -0.0109(6) 0.0142(6) 0.0016(6)
C2 0.0475(11) 0.0310(9) 0.0334(9) -0.0071(8) 0.0140(8) 0.0062(8)
O3 0.0396(7) 0.0335(7) 0.0374(7) -0.0089(6) 0.0156(5) 0.0076(6)
C4 0.0279(8) 0.0291(8) 0.0189(7) 0.0012(6) 0.0085(6) 0.0074(7)
C5 0.0218(7) 0.0280(8) 0.0216(7) 0.0007(6) 0.0070(6) 0.0014(6)
C6 0.0210(7) 0.0205(7) 0.0205(7) 0.0011(6) 0.0067(5) 0.0007(6)
C7 0.0212(7) 0.0194(7) 0.0181(6) 0.0012(5) 0.0039(5) 0.0012(6)
C8 0.0235(8) 0.0223(7) 0.0214(7) -0.0011(6) 0.0034(5) -0.0013(6)
C9 0.0333(8) 0.0207(8) 0.0197(7) -0.0023(6) 0.0044(6) 0.0014(6)
C10 0.0217(7) 0.0199(7) 0.0285(8) -0.0006(6) 0.0093(6) -0.0024(6)
C11 0.0205(7) 0.0228(8) 0.0273(7) -0.0031(6) 0.0068(6) -0.0025(6)
N12 0.0195(6) 0.0217(6) 0.0210(6) -0.0020(5) 0.0050(5) -0.0009(5)
C13 0.0264(8) 0.0272(8) 0.0235(7) -0.0047(6) 0.0066(6) -0.0012(7)
C14 0.0300(9) 0.0416(10) 0.0246(7) -0.0003(7) 0.0120(6) 0.0000(7)
C15 0.0239(8) 0.0335(9) 0.0260(7) 0.0028(7) 0.0110(6) -0.0018(7)
C16 0.0191(7) 0.0210(7) 0.0239(7) -0.0003(6) 0.0073(6) -0.0001(6)
C17 0.0181(7) 0.0196(7) 0.0225(7) -0.0003(6) 0.0056(5) -0.0007(6)
C18 0.0204(7) 0.0256(8) 0.0264(7) 0.0034(7) 0.0057(6) 0.0018(7)
C19 0.0239(8) 0.0216(8) 0.0349(8) 0.0041(7) 0.0100(7) 0.0027(6)
C20 0.0254(8) 0.0221(8) 0.0327(8) -0.0036(6) 0.0084(6) 0.0032(6)
C21 0.0442(10) 0.0401(10) 0.0241(8) 0.0069(8) 0.0058(7) 0.0104(9)
O22 0.0209(6) 0.0290(6) 0.0391(7) 0.0027(5) 0.0066(5) 0.0032(5)

loop_
_atom_type_symbol
_atom_type_description
_atom_type_scat_dispersion_real
_atom_type_scat_dispersion_imag
_atom_type_scat_source
C C 0.0033 0.0016 'International Tables Vol C Tables 4.2.6.8 and 6.1.1.4'
H H 0.0000 0.0000 'International Tables Vol C Tables 4.2.6.8 and 6.1.1.4'
N N 0.0061 0.0033 'International Tables Vol C Tables 4.2.6.8 and 6.1.1.4'
O O 0.0106 0.0060 'International Tables Vol C Tables 4.2.6.8 and 6.1.1.4'

loop_
_geom_angle_atom_site_label_1
_geom_angle_atom_site_label_2
_geom_angle_atom_site_label_3
_geom_angle
C9 O1 C2 103.91(15)
O3 C2 O1 108.49(15)
C4 O3 C2 104.47(14)
C5 C4 C9 122.02(15)
C5 C4 O3 128.06(17)
C9 C4 O3 109.84(15)
C4 C5 C6 117.45(16)
C7 C6 C5 120.92(15)
C7 C6 C10 119.30(13)
C5 C6 C10 119.74(14)
C6 C7 C8 120.15(14)
C6 C7 C17 121.76(14)
C8 C7 C17 118.06(14)
C9 C8 C7 117.74(15)
C4 C9 C8 121.72(15)
C4 C9 O1 110.21(15)
C8 C9 O1 127.97(16)
C6 C10 C11 111.65(13)
N12 C11 C10 113.80(12)
C11 N12 C16 118.29(12)
C11 N12 C13 110.48(12)
C16 N12 C13 105.85(12)
N12 C13 C14 105.74(13)
C15 C14 C13 103.73(12)
C14 C15 C16 104.58(13)
N12 C16 C15 100.02(12)
N12 C16 C20 113.54(13)
C15 C16 C20 111.87(13)
N12 C16 C17 114.07(12)
C15 C16 C17 110.68(13)
C20 C16 C17 106.69(12)
C7 C17 C18 115.02(12)
C7 C17 C16 117.25(12)
C18 C17 C16 105.44(13)
O22 C18 C19 59.53(10)
O22 C18 C21 114.85(14)
C19 C18 C21 123.97(16)
O22 C18 C17 109.53(12)
C19 C18 C17 110.20(13)
C21 C18 C17 121.77(15)
O22 C19 C18 60.03(10)
O22 C19 C20 112.59(14)
C18 C19 C20 110.69(14)
C19 C20 C16 106.57(13)
C19 O22 C18 60.44(10)

loop_
_geom_bond_atom_site_label_1
_geom_bond_atom_site_label_2
_geom_bond_distance
O1 C9 1.381(2)
O1 C2 1.439(2)
C2 O3 1.424(3)
O3 C4 1.3841(19)
C4 C5 1.373(2)
C4 C9 1.376(3)
C5 C6 1.407(2)
C6 C7 1.397(2)
C6 C10 1.509(2)
C7 C8 1.410(2)
C7 C17 1.514(2)
C8 C9 1.378(2)
C10 C11 1.530(2)
C11 N12 1.4608(19)
N12 C16 1.474(2)
N12 C13 1.4743(19)
C13 C14 1.537(2)
C14 C15 1.532(2)
C15 C16 1.533(2)
C16 C20 1.565(2)
C16 C17 1.577(2)
C17 C18 1.525(2)
C18 O22 1.4571(19)
C18 C19 1.463(2)
C18 C21 1.502(2)
C19 O22 1.450(2)
C19 C20 1.498(2)

loop_
_geom_torsion_atom_site_label_1
_geom_torsion_atom_site_label_2
_geom_torsion_atom_site_label_3
_geom_torsion_atom_site_label_4
_geom_torsion
C9 O1 C2 O3 17.27(19)
O1 C2 O3 C4 -16.94(19)
C2 O3 C4 C5 -173.28(16)
C2 O3 C4 C9 10.09(18)
C9 C4 C5 C6 -0.5(2)
O3 C4 C5 C6 -176.77(14)
C4 C5 C6 C7 0.0(2)
C4 C5 C6 C10 177.67(13)
C5 C6 C7 C8 0.6(2)
C10 C6 C7 C8 -177.08(13)
C5 C6 C7 C17 -177.49(13)
C10 C6 C7 C17 4.8(2)
C6 C7 C8 C9 -0.7(2)
C17 C7 C8 C9 177.49(13)
C5 C4 C9 C8 0.4(2)
O3 C4 C9 C8 177.32(15)
C5 C4 C9 O1 -176.19(14)
O3 C4 C9 O1 0.68(18)
C7 C8 C9 C4 0.2(2)
C7 C8 C9 O1 176.16(14)
C2 O1 C9 C4 -11.00(18)
C2 O1 C9 C8 172.64(17)
C7 C6 C10 C11 70.95(17)
C5 C6 C10 C11 -106.77(15)
C6 C10 C11 N12 -48.19(18)
C10 C11 N12 C16 -43.22(19)
C10 C11 N12 C13 -165.38(14)
C11 N12 C13 C14 160.59(14)
C16 N12 C13 C14 31.40(17)
N12 C13 C14 C15 -4.80(19)
C13 C14 C15 C16 -22.07(19)
C11 N12 C16 C15 -168.85(13)
C13 N12 C16 C15 -44.38(16)
C11 N12 C16 C20 -49.53(18)
C13 N12 C16 C20 74.93(16)
C11 N12 C16 C17 73.00(17)
C13 N12 C16 C17 -162.53(13)
C14 C15 C16 N12 40.51(16)
C14 C15 C16 C20 -80.02(17)
C14 C15 C16 C17 161.14(14)
C6 C7 C17 C18 73.06(18)
C8 C7 C17 C18 -105.08(16)
C6 C7 C17 C16 -51.75(19)
C8 C7 C17 C16 130.10(14)
N12 C16 C17 C7 -0.88(19)
C15 C16 C17 C7 -112.73(15)
C20 C16 C17 C7 125.33(14)
N12 C16 C17 C18 -130.36(14)
C15 C16 C17 C18 117.79(14)
C20 C16 C17 C18 -4.15(15)
C7 C17 C18 O22 166.06(13)
C16 C17 C18 O22 -63.16(15)
C7 C17 C18 C19 -130.22(14)
C16 C17 C18 C19 0.56(16)
C7 C17 C18 C21 28.0(2)
C16 C17 C18 C21 158.74(15)
C21 C18 C19 O22 101.05(18)
C17 C18 C19 O22 -101.35(14)
O22 C18 C19 C20 104.85(15)
C21 C18 C19 C20 -154.10(15)
C17 C18 C19 C20 3.49(18)
O22 C19 C20 C16 59.04(16)
C18 C19 C20 C16 -6.05(18)
N12 C16 C20 C19 132.71(13)
C15 C16 C20 C19 -115.00(15)
C17 C16 C20 C19 6.18(16)
C20 C19 O22 C18 -101.64(15)
C21 C18 O22 C19 -116.23(18)
C17 C18 O22 C19 102.50(15)
